data_4500295
loop_
_publ_author_name
'Lin, Jingxiang'
'L\"u, Jian'
'Cao, Minna'
'Cao, Rong'

_publ_section_title
;
 Effects of Cocrystalline Subunits on the Supramolecular Chemistry of
 Me10Q[5]: From Simple Inorganic Anions to Cluster Anions
;
_journal_issue 3
_journal_name_full 'Crystal Growth &amp; Design'
_journal_page_first 778
_journal_paper_doi 10.1021/cg101355d
_journal_volume 11
_journal_year 2011
_chemical_formula_sum 'C80 H116 Cl4 K4 N40 O43'
_chemical_formula_weight 2624.33
_chemical_name_systematic
; 
 ? 
;
_space_group_IT_number 15
_symmetry_cell_setting monoclinic
_symmetry_space_group_name_Hall '-C 2yc'
_symmetry_space_group_name_H-M 'C 1 2/c 1'
_atom_sites_solution_hydrogens geom
_atom_sites_solution_primary direct
_atom_sites_solution_secondary difmap
_audit_creation_method SHELXL-97
_cell_angle_alpha 90.00
_cell_angle_beta 115.756(7)
_cell_angle_gamma 90.00
_cell_formula_units_Z 2
_cell_length_a 24.5971(13)
_cell_length_b 17.9071(7)
_cell_length_c 13.1020(7)
_cell_measurement_temperature 293(2)
_cell_volume 5197.6(5)
_computing_cell_refinement
;
CrysAlisPro, Oxford Diffraction Ltd.,
Version 1.171.33.66 (release 28-04-2010 CrysAlis171 .NET)
(compiled Apr 28 2010,14:27:37)
;
_computing_data_collection
;
CrysAlisPro, Oxford Diffraction Ltd.,
Version 1.171.33.66 (release 28-04-2010 CrysAlis171 .NET)
(compiled Apr 28 2010,14:27:37)
;
_computing_data_reduction
;
CrysAlisPro, Oxford Diffraction Ltd.,
Version 1.171.33.66 (release 28-04-2010 CrysAlis171 .NET)
(compiled Apr 28 2010,14:27:37)
;
_computing_structure_refinement 'SHELXL-97 (Sheldrick, 1997)'
_computing_structure_solution 'SHELXS-97 (Sheldrick, 1990)'
_diffrn_ambient_temperature 293(2)
_diffrn_measured_fraction_theta_full 0.990
_diffrn_measured_fraction_theta_max 0.879
_diffrn_measurement_device_type 'Xcalibur, Eos'
_diffrn_measurement_method '\w scans'
_diffrn_radiation_monochromator graphite
_diffrn_radiation_source 'fine-focus sealed tube'
_diffrn_radiation_type MoK\a
_diffrn_radiation_wavelength 0.71073
_diffrn_reflns_av_R_equivalents 0.0472
_diffrn_reflns_av_sigmaI/netI 0.0813
_diffrn_reflns_limit_h_max 32
_diffrn_reflns_limit_h_min -31
_diffrn_reflns_limit_k_max 23
_diffrn_reflns_limit_k_min -23
_diffrn_reflns_limit_l_max 15
_diffrn_reflns_limit_l_min -16
_diffrn_reflns_number 16017
_diffrn_reflns_theta_full 27.00
_diffrn_reflns_theta_max 28.90
_diffrn_reflns_theta_min 2.55
_exptl_absorpt_coefficient_mu 0.388
_exptl_absorpt_correction_T_max 0.925
_exptl_absorpt_correction_T_min 0.925
_exptl_absorpt_correction_type multi-scan
_exptl_crystal_colour colorless
_exptl_crystal_density_diffrn 1.608
_exptl_crystal_density_method 'not measured'
_exptl_crystal_description block
_exptl_crystal_F_000 2596
_exptl_crystal_size_max 0.2
_exptl_crystal_size_mid 0.2
_exptl_crystal_size_min 0.2
_refine_diff_density_max 0.439
_refine_diff_density_min -0.506
_refine_diff_density_rms 0.076
_refine_ls_extinction_method none
_refine_ls_goodness_of_fit_ref 0.916
_refine_ls_hydrogen_treatment mixed
_refine_ls_matrix_type full
_refine_ls_number_parameters 400
_refine_ls_number_reflns 6017
_refine_ls_number_restraints 4
_refine_ls_restrained_S_all 0.917
_refine_ls_R_factor_all 0.1134
_refine_ls_R_factor_gt 0.0581
_refine_ls_shift/su_max 0.000
_refine_ls_shift/su_mean 0.000
_refine_ls_structure_factor_coef Fsqd
_refine_ls_weighting_details 'calc w=1/[\s^2^(Fo^2^)+(0.0886P)^2^+0.0000P] where P=(Fo^2^+2Fc^2^)/3'
_refine_ls_weighting_scheme calc
_refine_ls_wR_factor_gt 0.1380
_refine_ls_wR_factor_ref 0.1558
_reflns_number_gt 3299
_reflns_number_total 6017
_reflns_threshold_expression >2sigma(I)
_cod_data_source_file cg101355d_si_003.cif
_cod_data_source_block c
_cod_original_cell_volume 5197.6(4)
_cod_original_sg_symbol_H-M C2/c
_cod_database_code 4500295

loop_
_symmetry_equiv_pos_as_xyz
'x, y, z'
'-x, y, -z+1/2'
'x+1/2, y+1/2, z'
'-x+1/2, y+1/2, -z+1/2'
'-x, -y, -z'
'x, -y, z-1/2'
'-x+1/2, -y+1/2, -z'
'x+1/2, -y+1/2, z-1/2'

loop_
_atom_site_label
_atom_site_type_symbol
_atom_site_fract_x
_atom_site_fract_y
_atom_site_fract_z
_atom_site_U_iso_or_equiv
_atom_site_adp_type
_atom_site_occupancy
_atom_site_symmetry_multiplicity
_atom_site_calc_flag
_atom_site_refinement_flags
C1 C 0.19577(12) 0.17314(16) -0.1054(3) 0.0246(7) Uani 1 1 d .
H1A H 0.2286 0.1570 -0.1248 0.030 Uiso 1 1 calc R
H1B H 0.2124 0.1746 -0.0217 0.030 Uiso 1 1 calc R
C2 C 0.15965(12) 0.29796(16) -0.0903(2) 0.0227(6) Uani 1 1 d .
C3 C 0.13095(13) 0.42985(16) -0.1005(3) 0.0266(7) Uani 1 1 d .
H3A H 0.1467 0.4231 -0.0175 0.032 Uiso 1 1 calc R
H3B H 0.1515 0.4737 -0.1137 0.032 Uiso 1 1 calc R
C4 C 0.03472(13) 0.42545(15) -0.0889(3) 0.0234(6) Uani 1 1 d .
C5 C -0.03303(12) 0.48943(15) -0.2527(2) 0.0219(6) Uani 1 1 d .
C6 C -0.06045(14) 0.56664(16) -0.2596(3) 0.0331(8) Uani 1 1 d .
H6A H -0.0637 0.5921 -0.3282 0.050 Uiso 1 1 calc R
H6B H -0.0346 0.5959 -0.1928 0.050 Uiso 1 1 calc R
H6C H -0.1007 0.5616 -0.2621 0.050 Uiso 1 1 calc R
C7 C -0.06801(13) 0.43823(15) -0.1056(3) 0.0243(7) Uani 1 1 d .
H7A H -0.0471 0.4359 -0.0219 0.029 Uiso 1 1 calc R
H7B H -0.0958 0.4815 -0.1263 0.029 Uiso 1 1 calc R
C8 C -0.08744(13) 0.30625(16) -0.0848(3) 0.0253(7) Uani 1 1 d .
C9 C -0.15814(12) 0.36348(16) -0.2524(2) 0.0233(6) Uani 1 1 d .
C10 C -0.17715(13) 0.27941(16) -0.2488(3) 0.0239(6) Uani 1 1 d .
C11 C -0.20554(14) 0.42134(18) -0.2618(3) 0.0352(8) Uani 1 1 d .
H11A H -0.1900 0.4715 -0.2634 0.053 Uiso 1 1 calc R
H11B H -0.2147 0.4169 -0.1963 0.053 Uiso 1 1 calc R
H11C H -0.2424 0.4128 -0.3316 0.053 Uiso 1 1 calc R
C12 C -0.23766(14) 0.26933(18) -0.2448(3) 0.0334(8) Uani 1 1 d .
H12A H -0.2696 0.2922 -0.3120 0.050 Uiso 1 1 calc R
H12B H -0.2363 0.2934 -0.1765 0.050 Uiso 1 1 calc R
H12C H -0.2460 0.2159 -0.2432 0.050 Uiso 1 1 calc R
C13 C -0.12324(14) 0.17745(15) -0.1005(3) 0.0261(7) Uani 1 1 d .
H13A H -0.1644 0.1604 -0.1159 0.031 Uiso 1 1 calc R
H13B H -0.0992 0.1793 -0.0172 0.031 Uiso 1 1 calc R
C14 C -0.03702(13) 0.10502(15) -0.0914(2) 0.0211(6) Uani 1 1 d .
C15 C -0.08906(13) -0.05888(16) -0.2487(3) 0.0320(8) Uani 1 1 d .
H15A H -0.0541 -0.0864 -0.2462 0.048 Uiso 1 1 calc R
H15B H -0.1249 -0.0722 -0.3177 0.048 Uiso 1 1 calc R
H15C H -0.0956 -0.0718 -0.1821 0.048 Uiso 1 1 calc R
C16 C -0.07748(12) 0.02488(15) -0.2486(2) 0.0217(6) Uani 1 1 d .
C17 C 0.03526(12) 0.01533(16) -0.1031(3) 0.0235(6) Uani 1 1 d .
H17A H 0.0548 0.0207 -0.0196 0.028 Uiso 1 1 calc R
H17B H 0.0314 -0.0387 -0.1206 0.028 Uiso 1 1 calc R
C18 C 0.11757(12) 0.09824(16) -0.0856(3) 0.0229(6) Uani 1 1 d .
C19 C 0.12902(12) 0.07657(15) -0.2532(2) 0.0223(6) Uani 1 1 d .
C20 C 0.18149(14) 0.03591(17) -0.2610(3) 0.0340(8) Uani 1 1 d .
H20A H 0.1666 0.0072 -0.3316 0.051 Uiso 1 1 calc R
H20B H 0.2003 0.0020 -0.1963 0.051 Uiso 1 1 calc R
H20C H 0.2114 0.0724 -0.2600 0.051 Uiso 1 1 calc R
O1 O 0.15783(9) 0.28648(12) 0.00029(18) 0.0327(5) Uani 1 1 d .
O2 O 0.05446(9) 0.39299(12) 0.00181(18) 0.0317(5) Uani 1 1 d .
O1W O 0.1259(3) 0.2529(2) 0.3030(4) 0.135(2) Uani 1 1 d D
O3 O -0.00070(9) 0.13308(11) -0.00236(18) 0.0312(5) Uani 1 1 d .
O2W O 0.0000 0.2450(9) -0.2500 0.139(5) Uiso 0.50 2 d SPD
O4 O 0.12852(9) 0.12055(12) 0.00966(18) 0.0326(5) Uani 1 1 d .
O3W O 0.0000 0.2174(5) 0.2500 0.170(3) Uiso 1 2 d SD
O5 O -0.04623(10) 0.29933(12) 0.00868(19) 0.0345(5) Uani 1 1 d .
O6 O 0.21520(14) 0.38939(17) 0.3465(2) 0.0676(8) Uani 1 1 d .
O7 O 0.2685(3) 0.4670(3) 0.4953(3) 0.184(3) Uani 1 1 d .
O8 O 0.28302(17) 0.3420(2) 0.5218(3) 0.1090(14) Uani 1 1 d .
O9 O 0.1934(2) 0.3927(4) 0.4989(4) 0.167(3) Uani 1 1 d .
Cl1 Cl 0.24046(5) 0.39670(6) 0.46734(9) 0.0559(3) Uani 1 1 d .
K1 K 0.07498(4) 0.24791(4) 0.07641(8) 0.0489(3) Uani 1 1 d .
N1 N 0.07394(10) 0.04803(13) -0.1475(2) 0.0236(5) Uani 1 1 d .
N2 N -0.02480(10) 0.04763(13) -0.1469(2) 0.0245(5) Uani 1 1 d .
N3 N -0.09615(11) 0.12301(13) -0.1470(2) 0.0248(6) Uani 1 1 d .
N4 N -0.12714(11) 0.25167(13) -0.1452(2) 0.0254(6) Uani 1 1 d .
N5 N -0.10352(11) 0.37094(13) -0.1470(2) 0.0255(6) Uani 1 1 d .
N6 N -0.02324(10) 0.45128(13) -0.1481(2) 0.0238(5) Uani 1 1 d .
N7 N 0.06712(10) 0.44515(13) -0.1469(2) 0.0241(5) Uani 1 1 d .
N8 N 0.14613(11) 0.36415(13) -0.1481(2) 0.0266(6) Uani 1 1 d .
N9 N 0.17749(11) 0.24800(12) -0.1487(2) 0.0246(5) Uani 1 1 d .
N10 N 0.14832(10) 0.11812(13) -0.1474(2) 0.0235(5) Uani 1 1 d .
H2W H 0.0153(12) 0.2491(17) -0.1823(16) 0.028 Uiso 1 1 d D
H1WB H 0.1538(11) 0.2272(17) 0.355(2) 0.028 Uiso 1 1 d D
H3W H 0.0373(9) 0.2349(16) 0.290(2) 0.028 Uiso 1 1 d D
H1WA H 0.1450(13) 0.2906(14) 0.337(3) 0.028 Uiso 1 1 d D

loop_
_atom_site_aniso_label
_atom_site_aniso_U_11
_atom_site_aniso_U_22
_atom_site_aniso_U_33
_atom_site_aniso_U_23
_atom_site_aniso_U_13
_atom_site_aniso_U_12
C1 0.0164(14) 0.0255(15) 0.0285(17) 0.0044(13) 0.0066(13) -0.0012(12)
C2 0.0162(14) 0.0263(15) 0.0227(17) 0.0002(13) 0.0058(12) -0.0024(12)
C3 0.0257(16) 0.0264(16) 0.0238(17) -0.0043(13) 0.0069(13) -0.0013(13)
C4 0.0302(16) 0.0147(13) 0.0250(17) -0.0046(12) 0.0117(14) -0.0012(13)
C5 0.0248(15) 0.0157(14) 0.0245(17) -0.0009(12) 0.0099(13) 0.0000(12)
C6 0.0369(18) 0.0200(15) 0.044(2) 0.0025(14) 0.0189(16) 0.0033(14)
C7 0.0296(16) 0.0199(15) 0.0267(17) -0.0060(12) 0.0154(14) -0.0034(13)
C8 0.0286(16) 0.0229(15) 0.0282(18) -0.0012(13) 0.0160(15) -0.0002(13)
C9 0.0216(14) 0.0232(15) 0.0254(17) -0.0002(12) 0.0103(13) 0.0024(12)
C10 0.0205(14) 0.0238(15) 0.0283(17) -0.0013(13) 0.0113(13) 0.0037(13)
C11 0.0314(17) 0.0299(17) 0.048(2) 0.0030(15) 0.0209(16) 0.0111(15)
C12 0.0281(17) 0.0370(18) 0.041(2) -0.0075(15) 0.0203(15) -0.0033(14)
C13 0.0324(17) 0.0243(15) 0.0253(17) 0.0008(13) 0.0161(14) -0.0014(14)
C14 0.0265(15) 0.0177(14) 0.0197(16) 0.0037(12) 0.0105(13) -0.0027(13)
C15 0.0288(17) 0.0208(16) 0.042(2) 0.0005(14) 0.0108(15) -0.0033(14)
C16 0.0227(15) 0.0184(14) 0.0231(16) -0.0024(12) 0.0091(13) -0.0030(12)
C17 0.0231(15) 0.0233(15) 0.0231(16) 0.0052(12) 0.0091(13) -0.0008(13)
C18 0.0218(14) 0.0204(14) 0.0242(17) 0.0039(13) 0.0079(13) 0.0023(13)
C19 0.0217(14) 0.0197(14) 0.0258(17) 0.0015(12) 0.0105(13) 0.0020(12)
C20 0.0343(18) 0.0285(17) 0.047(2) 0.0056(15) 0.0248(16) 0.0128(15)
O1 0.0351(12) 0.0352(13) 0.0278(13) 0.0049(10) 0.0137(10) 0.0027(11)
O2 0.0363(12) 0.0339(12) 0.0235(12) 0.0053(10) 0.0118(10) 0.0053(10)
O1W 0.187(6) 0.079(3) 0.081(3) -0.001(2) 0.005(3) 0.022(3)
O3 0.0301(12) 0.0302(12) 0.0264(12) -0.0045(9) 0.0059(10) -0.0042(10)
O4 0.0351(12) 0.0405(13) 0.0220(12) -0.0070(10) 0.0124(10) -0.0119(10)
O5 0.0358(13) 0.0305(12) 0.0280(13) 0.0030(10) 0.0054(11) -0.0013(10)
O6 0.078(2) 0.079(2) 0.0484(19) -0.0063(15) 0.0297(16) -0.0026(17)
O7 0.297(7) 0.076(3) 0.079(3) -0.013(2) -0.012(4) -0.038(4)
O8 0.096(3) 0.111(3) 0.120(3) 0.053(3) 0.047(2) 0.063(2)
O9 0.121(3) 0.326(8) 0.095(3) 0.080(4) 0.083(3) 0.109(4)
Cl1 0.0644(7) 0.0605(6) 0.0451(6) 0.0106(5) 0.0259(5) 0.0233(6)
K1 0.0442(5) 0.0375(4) 0.0595(6) 0.0029(4) 0.0173(4) -0.0036(4)
N1 0.0251(13) 0.0245(13) 0.0227(13) -0.0019(10) 0.0117(11) -0.0042(11)
N2 0.0221(12) 0.0230(13) 0.0249(14) -0.0022(11) 0.0071(11) -0.0026(11)
N3 0.0264(13) 0.0228(13) 0.0248(14) -0.0038(10) 0.0109(11) -0.0007(11)
N4 0.0243(13) 0.0218(12) 0.0266(14) 0.0000(10) 0.0077(11) -0.0012(11)
N5 0.0295(13) 0.0207(13) 0.0238(14) -0.0009(10) 0.0093(11) 0.0005(11)
N6 0.0260(13) 0.0216(12) 0.0254(14) 0.0021(10) 0.0126(11) 0.0034(11)
N7 0.0234(13) 0.0257(13) 0.0229(14) 0.0026(10) 0.0098(11) 0.0020(11)
N8 0.0300(14) 0.0254(13) 0.0246(15) 0.0002(11) 0.0121(12) 0.0014(11)
N9 0.0245(12) 0.0228(12) 0.0292(15) 0.0037(11) 0.0142(11) 0.0025(11)
N10 0.0222(12) 0.0264(13) 0.0220(14) -0.0005(10) 0.0096(11) -0.0018(11)

loop_
_atom_type_symbol
_atom_type_description
_atom_type_scat_dispersion_real
_atom_type_scat_dispersion_imag
_atom_type_scat_source
C C 0.0033 0.0016 'International Tables Vol C Tables 4.2.6.8 and 6.1.1.4'
H H 0.0000 0.0000 'International Tables Vol C Tables 4.2.6.8 and 6.1.1.4'
O O 0.0106 0.0060 'International Tables Vol C Tables 4.2.6.8 and 6.1.1.4'
S S 0.1246 0.1234 'International Tables Vol C Tables 4.2.6.8 and 6.1.1.4'
Cl Cl 0.1484 0.1585 'International Tables Vol C Tables 4.2.6.8 and 6.1.1.4'
K K 0.2009 0.2494 'International Tables Vol C Tables 4.2.6.8 and 6.1.1.4'
N N 0.0061 0.0033 'International Tables Vol C Tables 4.2.6.8 and 6.1.1.4'

loop_
_geom_angle_atom_site_label_1
_geom_angle_atom_site_label_2
_geom_angle_atom_site_label_3
_geom_angle
_geom_angle_site_symmetry_1
_geom_angle_site_symmetry_3
N10 C1 N9 114.9(2) . .
O1 C2 N8 125.4(3) . .
O1 C2 N9 126.0(3) . .
N8 C2 N9 108.5(2) . .
N7 C3 N8 114.1(2) . .
O2 C4 N7 125.8(3) . .
O2 C4 N6 126.0(3) . .
N7 C4 N6 108.2(2) . .
N7 C5 N6 113.1(2) 2_554 .
N7 C5 C6 112.1(2) 2_554 .
N6 C5 C6 111.7(2) . .
N7 C5 C5 102.5(2) 2_554 2_554
N6 C5 C5 102.1(2) . 2_554
C6 C5 C5 114.75(16) . 2_554
N5 C7 N6 115.2(2) . .
O5 C8 N4 125.9(3) . .
O5 C8 N5 125.9(3) . .
N4 C8 N5 108.2(3) . .
N5 C9 N8 112.7(2) . 2_554
N5 C9 C11 111.9(2) . .
N8 C9 C11 111.6(2) 2_554 .
N5 C9 C10 102.8(2) . .
N8 C9 C10 102.2(2) 2_554 .
C11 C9 C10 115.0(2) . .
N9 C10 N4 113.0(2) 2_554 .
N9 C10 C12 111.9(2) 2_554 .
N4 C10 C12 111.6(2) . .
N9 C10 C9 102.9(2) 2_554 .
N4 C10 C9 102.1(2) . .
C12 C10 C9 114.8(2) . .
N4 C13 N3 114.2(2) . .
O3 C14 N3 125.6(3) . .
O3 C14 N2 125.2(3) . .
N3 C14 N2 109.1(2) . .
N2 C16 N1 112.6(2) . 2_554
N2 C16 C15 111.5(2) . .
N1 C16 C15 111.4(2) 2_554 .
N2 C16 C19 102.9(2) . 2_554
N1 C16 C19 102.8(2) 2_554 2_554
C15 C16 C19 115.2(2) . 2_554
N1 C17 N2 114.6(2) . .
O4 C18 N1 126.1(3) . .
O4 C18 N10 125.7(3) . .
N1 C18 N10 108.2(2) . .
N10 C19 N3 112.7(2) . 2_554
N10 C19 C20 111.8(2) . .
N3 C19 C20 111.5(2) 2_554 .
N10 C19 C16 102.5(2) . 2_554
N3 C19 C16 102.2(2) 2_554 2_554
C20 C19 C16 115.5(2) . 2_554
C2 O1 K1 138.35(19) . .
C4 O2 K1 137.13(19) . .
C14 O3 K1 141.45(19) . .
C18 O4 K1 128.76(19) . .
C8 O5 K1 130.3(2) . .
O8 Cl1 O9 110.6(3) . .
O8 Cl1 O7 109.0(3) . .
O9 Cl1 O7 110.3(4) . .
O8 Cl1 O6 111.9(2) . .
O9 Cl1 O6 107.8(3) . .
O7 Cl1 O6 107.3(2) . .
O3 K1 O1W 111.55(13) . .
O3 K1 O1 124.29(7) . .
O1W K1 O1 109.54(15) . .
O3 K1 O2 127.13(7) . .
O1W K1 O2 106.76(10) . .
O1 K1 O2 71.34(6) . .
O3 K1 O5 70.75(6) . .
O1W K1 O5 104.77(15) . .
O1 K1 O5 130.48(7) . .
O2 K1 O5 65.18(6) . .
O3 K1 O4 67.36(6) . .
O1W K1 O4 107.51(12) . .
O1 K1 O4 65.50(6) . .
O2 K1 O4 131.54(7) . .
O5 K1 O4 133.99(7) . .
C18 N1 C17 121.1(2) . .
C18 N1 C16 113.0(2) . 2_554
C17 N1 C16 125.4(2) . 2_554
C14 N2 C17 120.7(2) . .
C14 N2 C16 112.6(2) . .
C17 N2 C16 126.7(2) . .
C14 N3 C13 121.0(2) . .
C14 N3 C19 113.1(2) . 2_554
C13 N3 C19 125.4(2) . 2_554
C8 N4 C13 121.4(3) . .
C8 N4 C10 113.2(2) . .
C13 N4 C10 124.8(2) . .
C8 N5 C7 120.6(3) . .
C8 N5 C9 113.3(2) . .
C7 N5 C9 126.1(2) . .
C4 N6 C7 120.2(2) . .
C4 N6 C5 113.4(2) . .
C7 N6 C5 126.4(2) . .
C4 N7 C3 120.5(2) . .
C4 N7 C5 113.5(2) . 2_554
C3 N7 C5 125.5(2) . 2_554
C2 N8 C3 120.7(2) . .
C2 N8 C9 113.2(2) . 2_554
C3 N8 C9 125.5(2) . 2_554
C2 N9 C1 120.4(2) . .
C2 N9 C10 112.9(2) . 2_554
C1 N9 C10 126.6(2) . 2_554
C18 N10 C1 120.9(2) . .
C18 N10 C19 113.1(2) . .
C1 N10 C19 125.9(2) . .

loop_
_geom_bond_atom_site_label_1
_geom_bond_atom_site_label_2
_geom_bond_distance
_geom_bond_site_symmetry_2
C1 N10 1.441(4) .
C1 N9 1.449(4) .
C2 O1 1.224(3) .
C2 N8 1.367(4) .
C2 N9 1.368(4) .
C3 N7 1.442(4) .
C3 N8 1.454(4) .
C4 O2 1.218(3) .
C4 N7 1.365(4) .
C4 N6 1.374(4) .
C5 N7 1.451(4) 2_554
C5 N6 1.455(4) .
C5 C6 1.524(4) .
C5 C5 1.596(5) 2_554
C7 N5 1.448(4) .
C7 N6 1.452(3) .
C8 O5 1.210(4) .
C8 N4 1.365(4) .
C8 N5 1.372(4) .
C9 N5 1.455(4) .
C9 N8 1.457(4) 2_554
C9 C11 1.524(4) .
C9 C10 1.583(4) .
C10 N9 1.453(4) 2_554
C10 N4 1.467(4) .
C10 C12 1.523(4) .
C13 N4 1.438(3) .
C13 N3 1.455(3) .
C14 O3 1.227(3) .
C14 N3 1.352(4) .
C14 N2 1.365(4) .
C15 C16 1.527(4) .
C16 N2 1.456(4) .
C16 N1 1.462(4) 2_554
C16 C19 1.578(4) 2_554
C17 N1 1.437(3) .
C17 N2 1.453(3) .
C18 O4 1.224(3) .
C18 N1 1.364(4) .
C18 N10 1.374(4) .
C19 N10 1.459(4) .
C19 N3 1.462(4) 2_554
C19 C20 1.524(4) .
C19 C16 1.578(4) 2_554
O1 K1 2.719(2) .
O2 K1 2.744(2) .
O1W K1 2.676(5) .
O3 K1 2.663(2) .
O4 K1 2.950(2) .
O5 K1 2.868(2) .
O6 Cl1 1.434(3) .
O7 Cl1 1.406(5) .
O8 Cl1 1.384(3) .
O9 Cl1 1.391(4) .
N1 C16 1.462(4) 2_554
N3 C19 1.462(4) 2_554
N7 C5 1.451(4) 2_554
N8 C9 1.457(4) 2_554
N9 C10 1.453(4) 2_554
